data_7106830
loop_
_publ_author_name
'Shuhei Katsuta'
'Kazuki Tanaka'
'Yukihiro Maruya'
'Shigeki Mori'
'Sadahiro Masuo'
'Tetsuo Okujima'
'Hidemitsu Uno'
'Ken-ichi Nakayama'
'Hiroko Yamada'

_publ_section_title
;
 Synthesis of pentacene-, tetracene- and anthracene bisimides using
 double-cyclization reaction mediated by bismuth(III) triflate
;
_journal_name_full Chem.Commun.
_journal_page_first 10112
_journal_paper_doi 10.1039/c1cc13980k
_journal_volume 47
_journal_year 2011
_chemical_formula_moiety 'C34 H34 N2 O4'
_chemical_formula_sum 'C34 H34 N2 O4'
_chemical_formula_weight 534.65
_space_group_IT_number 2
_symmetry_cell_setting triclinic
_symmetry_Int_Tables_number 2
_symmetry_space_group_name_Hall '-P 1'
_symmetry_space_group_name_H-M 'P -1'
_atom_sites_solution_hydrogens geom
_atom_sites_solution_primary direct
_atom_sites_solution_secondary difmap
_cell_angle_alpha 76.275(5)
_cell_angle_beta 75.947(5)
_cell_angle_gamma 64.225(6)
_cell_formula_units_Z 2
_cell_length_a 10.0736(10)
_cell_length_b 11.1410(12)
_cell_length_c 13.7743(11)
_cell_measurement_reflns_used 2161
_cell_measurement_temperature 100
_cell_measurement_theta_max 67.92
_cell_measurement_theta_min 3.35
_cell_volume 1335.0(2)
_computing_cell_refinement 'RAPID AUTO'
_computing_data_collection 'RAPID AUTO (Rigaku, ????)'
_computing_data_reduction 'RAPID AUTO'
_computing_molecular_graphics 'CrystalStructure 4.0'
_computing_publication_material 'CrystalStructure 4.0 (Rigaku, 2010)'
_computing_structure_refinement 'SHELXL97 (Sheldrick, 2008)'
_computing_structure_solution 'SIR2004 (Burla, et al., 2005)'
_diffrn_ambient_temperature 100
_diffrn_detector_area_resol_mean 10.000
_diffrn_measured_fraction_theta_full 0.988
_diffrn_measured_fraction_theta_max 0.988
_diffrn_measurement_device_type 'Rigaku R-AXIS RAPID'
_diffrn_measurement_method \w
_diffrn_radiation_type 'Cu K\a'
_diffrn_radiation_wavelength 1.54187
_diffrn_reflns_av_R_equivalents 0.0989
_diffrn_reflns_limit_h_max 11
_diffrn_reflns_limit_h_min -11
_diffrn_reflns_limit_k_max 13
_diffrn_reflns_limit_k_min -13
_diffrn_reflns_limit_l_max 16
_diffrn_reflns_limit_l_min -15
_diffrn_reflns_number 15037
_diffrn_reflns_theta_full 66.00
_diffrn_reflns_theta_max 66.00
_diffrn_standards_number 0
_exptl_absorpt_coefficient_mu 0.696
_exptl_absorpt_correction_T_max 0.986
_exptl_absorpt_correction_T_min 0.634
_exptl_absorpt_correction_type multi-scan
_exptl_absorpt_process_details 'ABSCOR (Rigaku, 1995)'
_exptl_crystal_colour green
_exptl_crystal_density_diffrn 1.330
_exptl_crystal_density_method 'not measured'
_exptl_crystal_description block
_exptl_crystal_F_000 568.00
_exptl_crystal_size_max 0.150
_exptl_crystal_size_mid 0.030
_exptl_crystal_size_min 0.020
_refine_diff_density_max 0.310
_refine_diff_density_min -0.350
_refine_ls_extinction_method none
_refine_ls_goodness_of_fit_ref 1.025
_refine_ls_hydrogen_treatment constr
_refine_ls_number_parameters 361
_refine_ls_number_reflns 4588
_refine_ls_number_restraints 0
_refine_ls_R_factor_gt 0.0839
_refine_ls_shift/su_max 0.000
_refine_ls_structure_factor_coef Fsqd
_refine_ls_weighting_details 'w = 1/[\s^2^(Fo^2^)+(0.0890P)^2^+0.0000P] where P=(Fo^2^+2Fc^2^)/3'
_refine_ls_weighting_scheme calc
_refine_ls_wR_factor_ref 0.2334
_reflns_number_gt 2164
_reflns_number_total 4605
_reflns_threshold_expression F^2^>2.0\s(F^2^)
_cod_data_source_file c1cc13980k.txt
_cod_data_source_block 20100929
_cod_original_cell_volume 1335.0(3)
_cod_database_code 7106830

loop_
_symmetry_equiv_pos_site_id
_symmetry_equiv_pos_as_xyz
1 +X,+Y,+Z
2 -X,-Y,-Z

loop_
_atom_site_label
_atom_site_type_symbol
_atom_site_fract_x
_atom_site_fract_y
_atom_site_fract_z
_atom_site_U_iso_or_equiv
_atom_site_adp_type
_atom_site_occupancy
_atom_site_symmetry_multiplicity
_atom_site_calc_flag
_atom_site_refinement_flags
_atom_site_disorder_assembly
_atom_site_disorder_group
O1 O 0.2711(3) 0.9223(3) 0.45226(18) 0.0524(8) Uani 1.0 2 d . . .
O2 O 0.6596(3) 0.6979(3) 0.22944(19) 0.0561(8) Uani 1.0 2 d . . .
O3 O -0.2926(3) 0.8896(3) 0.39228(19) 0.0555(8) Uani 1.0 2 d . . .
O4 O 0.2074(3) 0.7432(3) 0.30565(19) 0.0519(8) Uani 1.0 2 d . . .
N1 N 0.4694(4) 0.8093(3) 0.3432(3) 0.0447(8) Uani 1.0 2 d . . .
N2 N -0.0409(4) 0.8177(3) 0.3580(3) 0.0486(9) Uani 1.0 2 d . . .
C1 C 1.0076(5) 0.3498(4) 0.3036(3) 0.0484(11) Uani 1.0 2 d . . .
C2 C 0.8743(5) 0.4584(4) 0.3073(3) 0.0508(11) Uani 1.0 2 d . . .
C3 C 0.7461(5) 0.4529(4) 0.3784(3) 0.0471(10) Uani 1.0 2 d . . .
C4 C 0.6109(4) 0.5665(4) 0.3886(3) 0.0422(10) Uani 1.0 2 d . . .
C5 C 0.4934(4) 0.5632(4) 0.4677(3) 0.0407(10) Uani 1.0 2 d . . .
C6 C 0.3632(4) 0.6812(4) 0.4852(3) 0.0431(10) Uani 1.0 2 d . . .
C7 C 0.2385(5) 0.6731(4) 0.5571(3) 0.0466(10) Uani 1.0 2 d . . .
C8 C 0.0956(5) 0.7845(4) 0.5644(3) 0.0494(11) Uani 1.0 2 d . . .
C9 C -0.0229(5) 0.7727(4) 0.6309(3) 0.0502(11) Uani 1.0 2 d . . .
C10 C 0.5850(5) 0.6916(4) 0.3133(3) 0.0481(10) Uani 1.0 2 d . . .
C11 C 0.3609(5) 0.8133(4) 0.4279(3) 0.0439(10) Uani 1.0 2 d . . .
C12 C 0.4593(4) 0.9370(4) 0.2769(3) 0.0466(10) Uani 1.0 2 d . . .
C13 C 0.3726(5) 0.9674(4) 0.1913(3) 0.0518(11) Uani 1.0 2 d . . .
C14 C 0.3375(5) 1.1098(4) 0.1329(3) 0.0573(12) Uani 1.0 2 d . . .
C15 C 0.4674(5) 1.1470(4) 0.0832(3) 0.0558(12) Uani 1.0 2 d . . .
C16 C 0.4196(5) 1.2871(4) 0.0198(3) 0.0601(12) Uani 1.0 2 d . . .
C17 C 0.5488(5) 1.3272(4) -0.0336(4) 0.0691(14) Uani 1.0 2 d . . .
C18 C 0.4887(5) 0.3569(4) 0.2773(3) 0.0538(11) Uani 1.0 2 d . . .
C19 C 0.3638(4) 0.4688(4) 0.2966(3) 0.0467(10) Uani 1.0 2 d . . .
C20 C 0.2460(4) 0.4633(4) 0.3776(3) 0.0401(9) Uani 1.0 2 d . . .
C21 C 0.1130(5) 0.5768(4) 0.3983(3) 0.0452(10) Uani 1.0 2 d . . .
C22 C -0.0090(5) 0.5640(4) 0.4691(3) 0.0460(10) Uani 1.0 2 d . . .
C23 C -0.1485(5) 0.6748(4) 0.4805(3) 0.0448(10) Uani 1.0 2 d . . .
C24 C -0.2646(4) 0.6654(4) 0.5594(3) 0.0424(10) Uani 1.0 2 d . . .
C25 C -0.3998(4) 0.7799(4) 0.5833(3) 0.0469(10) Uani 1.0 2 d . . .
C26 C -0.5073(5) 0.7687(4) 0.6619(3) 0.0508(11) Uani 1.0 2 d . . .
C27 C 0.1016(5) 0.7144(4) 0.3500(3) 0.0473(10) Uani 1.0 2 d . . .
C28 C -0.1718(5) 0.8004(4) 0.4083(3) 0.0482(11) Uani 1.0 2 d . . .
C29 C -0.0536(5) 0.9560(4) 0.3134(3) 0.0474(10) Uani 1.0 2 d . . .
C30 C -0.0585(5) 0.9906(4) 0.2014(3) 0.0508(11) Uani 1.0 2 d . . .
C31 C -0.0700(5) 1.1359(4) 0.1627(3) 0.0534(11) Uani 1.0 2 d . . .
C32 C -0.0570(5) 1.1745(4) 0.0492(3) 0.0585(12) Uani 1.0 2 d . . .
C33 C -0.0744(5) 1.3204(4) 0.0136(4) 0.0646(13) Uani 1.0 2 d . . .
C34 C -0.0585(6) 1.3587(5) -0.1003(4) 0.0788(15) Uani 1.0 2 d . . .
H1 H 1.0912 0.3563 0.2564 0.0580 Uiso 1.0 2 calc R . .
H2 H 0.8660 0.5394 0.2620 0.0609 Uiso 1.0 2 calc R . .
H8 H 0.0841 0.8680 0.5219 0.0593 Uiso 1.0 2 calc R . .
H9 H -0.1171 0.8471 0.6335 0.0603 Uiso 1.0 2 calc R . .
H12A H 0.5613 0.9320 0.2477 0.0560 Uiso 1.0 2 calc R . .
H12B H 0.4096 1.0115 0.3177 0.0560 Uiso 1.0 2 calc R . .
H13A H 0.2778 0.9560 0.2198 0.0622 Uiso 1.0 2 calc R . .
H13B H 0.4315 0.9014 0.1438 0.0622 Uiso 1.0 2 calc R . .
H14A H 0.2797 1.1223 0.0799 0.0688 Uiso 1.0 2 calc R . .
H14B H 0.2718 1.1744 0.1802 0.0688 Uiso 1.0 2 calc R . .
H15A H 0.5380 1.0796 0.0392 0.0669 Uiso 1.0 2 calc R . .
H15B H 0.5205 1.1442 0.1360 0.0669 Uiso 1.0 2 calc R . .
H16A H 0.3642 1.2902 -0.0316 0.0721 Uiso 1.0 2 calc R . .
H16B H 0.3504 1.3543 0.0644 0.0721 Uiso 1.0 2 calc R . .
H17A H 0.6148 1.2646 -0.0812 0.0829 Uiso 1.0 2 calc R . .
H17B H 0.6051 1.3237 0.0166 0.0829 Uiso 1.0 2 calc R . .
H17C H 0.5097 1.4190 -0.0705 0.0829 Uiso 1.0 2 calc R . .
H18 H 0.5644 0.3632 0.2222 0.0645 Uiso 1.0 2 calc R . .
H19 H 0.3544 0.5527 0.2554 0.0560 Uiso 1.0 2 calc R . .
H25 H -0.4144 0.8654 0.5432 0.0563 Uiso 1.0 2 calc R . .
H26 H -0.5957 0.8461 0.6760 0.0610 Uiso 1.0 2 calc R . .
H29A H 0.0325 0.9678 0.3259 0.0569 Uiso 1.0 2 calc R . .
H29B H -0.1454 1.0208 0.3487 0.0569 Uiso 1.0 2 calc R . .
H30A H -0.1457 0.9817 0.1878 0.0610 Uiso 1.0 2 calc R . .
H30B H 0.0329 0.9269 0.1650 0.0610 Uiso 1.0 2 calc R . .
H31A H -0.1671 1.1990 0.1942 0.0641 Uiso 1.0 2 calc R . .
H31B H 0.0098 1.1468 0.1852 0.0641 Uiso 1.0 2 calc R . .
H32A H -0.1345 1.1609 0.0261 0.0702 Uiso 1.0 2 calc R . .
H32B H 0.0417 1.1140 0.0174 0.0702 Uiso 1.0 2 calc R . .
H33A H -0.1739 1.3809 0.0444 0.0775 Uiso 1.0 2 calc R . .
H33B H 0.0018 1.3344 0.0380 0.0775 Uiso 1.0 2 calc R . .
H34A H -0.1371 1.3500 -0.1246 0.0946 Uiso 1.0 2 calc R . .
H34B H 0.0394 1.2989 -0.1314 0.0946 Uiso 1.0 2 calc R . .
H34C H -0.0676 1.4522 -0.1186 0.0946 Uiso 1.0 2 calc R . .

loop_
_atom_site_aniso_label
_atom_site_aniso_U_11
_atom_site_aniso_U_22
_atom_site_aniso_U_33
_atom_site_aniso_U_12
_atom_site_aniso_U_13
_atom_site_aniso_U_23
O1 0.0526(17) 0.0333(14) 0.0602(17) -0.0081(13) -0.0041(13) -0.0099(12)
O2 0.0537(17) 0.0457(16) 0.0527(16) -0.0112(13) -0.0031(14) -0.0012(12)
O3 0.0510(17) 0.0351(15) 0.0672(18) -0.0062(13) -0.0114(14) -0.0039(13)
O4 0.0551(18) 0.0373(15) 0.0578(16) -0.0181(13) -0.0017(14) -0.0053(12)
N1 0.0436(19) 0.0303(16) 0.0555(19) -0.0126(14) -0.0049(15) -0.0056(14)
N2 0.054(2) 0.0285(16) 0.0519(19) -0.0099(15) -0.0052(16) -0.0017(14)
C1 0.054(3) 0.038(2) 0.051(3) -0.0166(19) -0.0051(19) -0.0105(17)
C2 0.055(3) 0.0310(19) 0.053(3) -0.0065(18) -0.005(2) -0.0086(17)
C3 0.049(3) 0.0322(19) 0.050(3) -0.0089(18) -0.0039(19) -0.0054(16)
C4 0.041(3) 0.035(2) 0.047(2) -0.0129(18) -0.0048(17) -0.0056(16)
C5 0.039(2) 0.033(2) 0.053(3) -0.0138(18) -0.0146(18) -0.0050(16)
C6 0.046(3) 0.032(2) 0.045(2) -0.0075(18) -0.0122(18) -0.0060(16)
C7 0.052(3) 0.0302(19) 0.050(3) -0.0089(18) -0.0058(19) -0.0085(16)
C8 0.057(3) 0.033(2) 0.050(3) -0.0090(19) -0.011(2) -0.0084(17)
C9 0.053(3) 0.034(2) 0.055(3) -0.0092(19) -0.004(2) -0.0133(17)
C10 0.047(3) 0.034(2) 0.052(3) -0.0086(18) -0.0053(19) -0.0042(17)
C11 0.052(3) 0.0286(19) 0.048(3) -0.0125(18) -0.0107(19) -0.0034(16)
C12 0.045(3) 0.0327(19) 0.056(3) -0.0116(18) -0.0090(19) -0.0023(17)
C13 0.049(3) 0.037(2) 0.061(3) -0.0126(19) -0.0066(19) -0.0033(18)
C14 0.056(3) 0.044(3) 0.057(3) -0.011(2) -0.005(2) -0.0022(19)
C15 0.056(3) 0.043(3) 0.057(3) -0.013(2) -0.005(2) -0.0073(19)
C16 0.069(3) 0.045(3) 0.055(3) -0.018(3) -0.002(3) -0.0029(19)
C17 0.078(4) 0.046(3) 0.069(3) -0.018(3) 0.001(3) -0.010(2)
C18 0.053(3) 0.042(3) 0.057(3) -0.012(2) -0.003(2) -0.0104(19)
C19 0.042(3) 0.038(2) 0.056(3) -0.0118(18) -0.0095(19) -0.0077(17)
C20 0.038(3) 0.0316(19) 0.049(2) -0.0114(17) -0.0074(17) -0.0061(16)
C21 0.057(3) 0.035(2) 0.041(2) -0.0164(19) -0.0059(19) -0.0087(16)
C22 0.055(3) 0.034(2) 0.041(2) -0.0103(19) -0.0047(18) -0.0073(16)
C23 0.048(3) 0.034(2) 0.047(2) -0.0126(18) -0.0054(18) -0.0078(16)
C24 0.038(3) 0.034(2) 0.056(3) -0.0101(17) -0.0162(18) -0.0075(16)
C25 0.043(3) 0.040(2) 0.056(3) -0.0111(18) -0.0145(19) -0.0063(17)
C26 0.043(3) 0.035(2) 0.061(3) -0.0044(18) -0.003(2) -0.0111(18)
C27 0.055(3) 0.032(2) 0.049(3) -0.013(2) -0.004(2) -0.0078(16)
C28 0.059(3) 0.031(2) 0.050(3) -0.015(2) -0.006(2) -0.0078(17)
C29 0.054(3) 0.0292(19) 0.055(3) -0.0160(18) -0.0057(19) -0.0030(16)
C30 0.053(3) 0.038(2) 0.057(3) -0.0181(19) -0.0076(19) -0.0014(17)
C31 0.056(3) 0.039(2) 0.058(3) -0.015(2) -0.009(2) -0.0036(18)
C32 0.064(3) 0.044(3) 0.063(3) -0.017(2) -0.014(3) -0.0019(19)
C33 0.074(3) 0.044(3) 0.067(3) -0.020(3) -0.012(3) 0.003(2)
C34 0.083(4) 0.058(3) 0.076(4) -0.020(3) -0.008(3) 0.004(3)

loop_
_atom_type_symbol
_atom_type_description
_atom_type_scat_dispersion_real
_atom_type_scat_dispersion_imag
_atom_type_scat_source
C C 0.018 0.009
;
International Tables for Crystallography
(1992, Vol. C, Tables 4.2.6.8 and 6.1.1.4)
;
H H 0.000 0.000
;
International Tables for Crystallography
(1992, Vol. C, Table 6.1.1.4)
;
O O 0.049 0.032
;
International Tables for Crystallography
(1992, Vol. C, Tables 4.2.6.8 and 6.1.1.4)
;
N N 0.031 0.018
;
International Tables for Crystallography
(1992, Vol. C, Tables 4.2.6.8 and 6.1.1.4)
;

loop_
_geom_angle_atom_site_label_1
_geom_angle_atom_site_label_2
_geom_angle_atom_site_label_3
_geom_angle
_geom_angle_publ_flag
_geom_angle_site_symmetry_1
_geom_angle_site_symmetry_2
_geom_angle_site_symmetry_3
C10 N1 C11 124.5(3) yes . . .
C10 N1 C12 117.0(3) yes . . .
C11 N1 C12 118.4(3) yes . . .
C27 N2 C28 124.7(3) yes . . .
C27 N2 C29 117.4(4) yes . . .
C28 N2 C29 117.9(3) yes . . .
C2 C1 C9 120.7(4) yes . . 2_666
C1 C2 C3 121.2(4) yes . . .
C2 C3 C4 122.1(4) yes . . .
C2 C3 C7 117.7(3) yes . . 2_666
C4 C3 C7 120.2(4) yes . . 2_666
C3 C4 C5 120.9(3) yes . . .
C3 C4 C10 120.9(3) yes . . .
C5 C4 C10 118.1(3) yes . . .
C4 C5 C5 119.2(3) yes . . 2_666
C4 C5 C6 121.2(3) yes . . .
C5 C5 C6 119.6(3) yes 2_666 . .
C5 C6 C7 120.3(4) yes . . .
C5 C6 C11 118.6(4) yes . . .
C7 C6 C11 121.0(3) yes . . .
C3 C7 C6 118.9(3) yes 2_666 . .
C3 C7 C8 118.7(4) yes 2_666 . .
C6 C7 C8 122.2(3) yes . . .
C7 C8 C9 121.1(4) yes . . .
C1 C9 C8 120.4(3) yes 2_666 . .
O2 C10 N1 118.7(3) yes . . .
O2 C10 C4 124.6(3) yes . . .
N1 C10 C4 116.7(3) yes . . .
O1 C11 N1 119.5(4) yes . . .
O1 C11 C6 123.7(3) yes . . .
N1 C11 C6 116.7(3) yes . . .
N1 C12 C13 112.0(4) yes . . .
C12 C13 C14 112.8(4) yes . . .
C13 C14 C15 117.3(3) yes . . .
C14 C15 C16 112.6(4) yes . . .
C15 C16 C17 114.1(4) yes . . .
C19 C18 C26 120.7(4) yes . . 2_566
C18 C19 C20 121.4(4) yes . . .
C19 C20 C21 123.0(3) yes . . .
C19 C20 C24 118.1(3) yes . . 2_566
C21 C20 C24 118.9(3) yes . . 2_566
C20 C21 C22 121.3(4) yes . . .
C20 C21 C27 120.4(4) yes . . .
C22 C21 C27 118.2(3) yes . . .
C21 C22 C22 119.3(3) yes . . 2_566
C21 C22 C23 121.2(3) yes . . .
C22 C22 C23 119.5(4) yes 2_566 . .
C22 C23 C24 120.7(3) yes . . .
C22 C23 C28 119.0(4) yes . . .
C24 C23 C28 120.2(3) yes . . .
C20 C24 C23 119.4(3) yes 2_566 . .
C20 C24 C25 117.8(3) yes 2_566 . .
C23 C24 C25 122.8(4) yes . . .
C24 C25 C26 121.4(4) yes . . .
C18 C26 C25 120.5(3) yes 2_566 . .
O4 C27 N2 118.4(4) yes . . .
O4 C27 C21 125.0(3) yes . . .
N2 C27 C21 116.7(4) yes . . .
O3 C28 N2 119.0(4) yes . . .
O3 C28 C23 125.8(4) yes . . .
N2 C28 C23 115.2(4) yes . . .
N2 C29 C30 114.6(4) yes . . .
C29 C30 C31 110.3(4) yes . . .
C30 C31 C32 114.3(4) yes . . .
C31 C32 C33 113.0(4) yes . . .
C32 C33 C34 113.2(4) yes . . .
C2 C1 H1 119.623 no . . .
C9 C1 H1 119.628 no 2_666 . .
C1 C2 H2 119.410 no . . .
C3 C2 H2 119.414 no . . .
C7 C8 H8 119.423 no . . .
C9 C8 H8 119.431 no . . .
C1 C9 H9 119.794 no 2_666 . .
C8 C9 H9 119.796 no . . .
N1 C12 H12A 109.204 no . . .
N1 C12 H12B 109.198 no . . .
C13 C12 H12A 109.202 no . . .
C13 C12 H12B 109.203 no . . .
H12A C12 H12B 107.908 no . . .
C12 C13 H13A 109.032 no . . .
C12 C13 H13B 109.027 no . . .
C14 C13 H13A 109.030 no . . .
C14 C13 H13B 109.028 no . . .
H13A C13 H13B 107.799 no . . .
C13 C14 H14A 107.976 no . . .
C13 C14 H14B 107.973 no . . .
C15 C14 H14A 107.983 no . . .
C15 C14 H14B 107.978 no . . .
H14A C14 H14B 107.237 no . . .
C14 C15 H15A 109.085 no . . .
C14 C15 H15B 109.083 no . . .
C16 C15 H15A 109.085 no . . .
C16 C15 H15B 109.077 no . . .
H15A C15 H15B 107.826 no . . .
C15 C16 H16A 108.741 no . . .
C15 C16 H16B 108.745 no . . .
C17 C16 H16A 108.741 no . . .
C17 C16 H16B 108.739 no . . .
H16A C16 H16B 107.639 no . . .
C16 C17 H17A 109.471 no . . .
C16 C17 H17B 109.474 no . . .
C16 C17 H17C 109.475 no . . .
H17A C17 H17B 109.476 no . . .
H17A C17 H17C 109.462 no . . .
H17B C17 H17C 109.470 no . . .
C19 C18 H18 119.662 no . . .
C26 C18 H18 119.654 no 2_566 . .
C18 C19 H19 119.290 no . . .
C20 C19 H19 119.289 no . . .
C24 C25 H25 119.276 no . . .
C26 C25 H25 119.277 no . . .
C18 C26 H26 119.736 no 2_566 . .
C25 C26 H26 119.732 no . . .
N2 C29 H29A 108.614 no . . .
N2 C29 H29B 108.612 no . . .
C30 C29 H29A 108.609 no . . .
C30 C29 H29B 108.610 no . . .
H29A C29 H29B 107.567 no . . .
C29 C30 H30A 109.594 no . . .
C29 C30 H30B 109.594 no . . .
C31 C30 H30A 109.594 no . . .
C31 C30 H30B 109.592 no . . .
H30A C30 H30B 108.120 no . . .
C30 C31 H31A 108.677 no . . .
C30 C31 H31B 108.680 no . . .
C32 C31 H31A 108.689 no . . .
C32 C31 H31B 108.682 no . . .
H31A C31 H31B 107.606 no . . .
C31 C32 H32A 108.992 no . . .
C31 C32 H32B 108.987 no . . .
C33 C32 H32A 108.990 no . . .
C33 C32 H32B 108.986 no . . .
H32A C32 H32B 107.784 no . . .
C32 C33 H33A 108.943 no . . .
C32 C33 H33B 108.948 no . . .
C34 C33 H33A 108.952 no . . .
C34 C33 H33B 108.949 no . . .
H33A C33 H33B 107.756 no . . .
C33 C34 H34A 109.471 no . . .
C33 C34 H34B 109.476 no . . .
C33 C34 H34C 109.469 no . . .
H34A C34 H34B 109.471 no . . .
H34A C34 H34C 109.474 no . . .
H34B C34 H34C 109.467 no . . .

loop_
_geom_bond_atom_site_label_1
_geom_bond_atom_site_label_2
_geom_bond_distance
_geom_bond_publ_flag
_geom_bond_site_symmetry_1
_geom_bond_site_symmetry_2
O1 C11 1.223(4) yes . .
O2 C10 1.221(5) yes . .
O3 C28 1.222(5) yes . .
O4 C27 1.225(6) yes . .
N1 C10 1.392(4) yes . .
N1 C11 1.386(5) yes . .
N1 C12 1.474(5) yes . .
N2 C27 1.394(5) yes . .
N2 C28 1.404(6) yes . .
N2 C29 1.478(5) yes . .
C1 C2 1.361(5) yes . .
C1 C9 1.414(5) yes . 2_666
C2 C3 1.434(6) yes . .
C3 C4 1.404(5) yes . .
C3 C7 1.439(5) yes . 2_666
C4 C5 1.408(5) yes . .
C4 C10 1.489(5) yes . .
C5 C5 1.447(5) yes . 2_666
C5 C6 1.415(4) yes . .
C6 C7 1.421(6) yes . .
C6 C11 1.490(5) yes . .
C7 C8 1.434(5) yes . .
C8 C9 1.353(6) yes . .
C12 C13 1.524(7) yes . .
C13 C14 1.527(5) yes . .
C14 C15 1.502(7) yes . .
C15 C16 1.528(5) yes . .
C16 C17 1.523(7) yes . .
C18 C19 1.356(5) yes . .
C18 C26 1.409(6) yes . 2_566
C19 C20 1.431(5) yes . .
C20 C21 1.410(5) yes . .
C20 C24 1.448(5) yes . 2_566
C21 C22 1.409(6) yes . .
C21 C27 1.485(6) yes . .
C22 C22 1.438(5) yes . 2_566
C22 C23 1.414(5) yes . .
C23 C24 1.413(5) yes . .
C23 C28 1.473(5) yes . .
C24 C25 1.435(5) yes . .
C25 C26 1.359(6) yes . .
C29 C30 1.506(6) yes . .
C30 C31 1.542(6) yes . .
C31 C32 1.509(6) yes . .
C32 C33 1.526(6) yes . .
C33 C34 1.513(6) yes . .
C1 H1 0.950 no . .
C2 H2 0.950 no . .
C8 H8 0.950 no . .
C9 H9 0.950 no . .
C12 H12A 0.990 no . .
C12 H12B 0.990 no . .
C13 H13A 0.990 no . .
C13 H13B 0.990 no . .
C14 H14A 0.990 no . .
C14 H14B 0.990 no . .
C15 H15A 0.990 no . .
C15 H15B 0.990 no . .
C16 H16A 0.990 no . .
C16 H16B 0.990 no . .
C17 H17A 0.980 no . .
C17 H17B 0.980 no . .
C17 H17C 0.980 no . .
C18 H18 0.950 no . .
C19 H19 0.950 no . .
C25 H25 0.950 no . .
C26 H26 0.950 no . .
C29 H29A 0.990 no . .
C29 H29B 0.990 no . .
C30 H30A 0.990 no . .
C30 H30B 0.990 no . .
C31 H31A 0.990 no . .
C31 H31B 0.990 no . .
C32 H32A 0.990 no . .
C32 H32B 0.990 no . .
C33 H33A 0.990 no . .
C33 H33B 0.990 no . .
C34 H34A 0.980 no . .
C34 H34B 0.980 no . .
C34 H34C 0.980 no . .

loop_
_geom_contact_atom_site_label_1
_geom_contact_atom_site_label_2
_geom_contact_distance
_geom_contact_publ_flag
_geom_contact_site_symmetry_1
_geom_contact_site_symmetry_2
O1 C7 2.925(5) no . .
O1 C8 2.788(6) no . .
O1 C10 3.549(4) no . .
O1 C12 2.705(5) no . .
O1 C13 3.468(5) no . .
O2 C2 2.774(4) no . .
O2 C3 2.927(4) no . .
O2 C11 3.534(4) no . .
O2 C12 2.665(4) no . .
O2 C13 3.176(4) no . .
O3 C24 2.932(5) no . .
O3 C25 2.797(5) no . .
O3 C27 3.549(5) no . .
O3 C29 2.725(6) no . .
O3 C30 3.410(5) no . .
O4 C19 2.782(5) no . .
O4 C20 2.920(5) no . .
O4 C28 3.561(6) no . .
O4 C29 2.666(4) no . .
O4 C30 3.225(5) no . .
N1 C5 2.812(5) no . .
N2 C22 2.799(5) no . .
C1 C7 2.810(6) no . 2_666
C2 C8 2.795(5) no . 2_666
C2 C10 2.941(5) no . .
C3 C5 2.839(5) no . 2_666
C3 C9 2.827(5) no . 2_666
C4 C6 2.833(5) no . 2_666
C4 C11 2.866(5) no . .
C5 C7 2.853(5) no . 2_666
C6 C10 2.852(5) no . .
C8 C11 2.967(6) no . .
C10 C13 3.228(5) no . .
C11 C13 3.304(5) no . .
C12 C15 3.114(5) no . .
C18 C24 2.823(6) no . 2_566
C19 C25 2.791(6) no . 2_566
C19 C27 2.955(5) no . .
C20 C22 2.850(5) no . 2_566
C20 C26 2.821(5) no . 2_566
C21 C23 2.823(5) no . 2_566
C21 C28 2.865(5) no . .
C22 C24 2.848(5) no . 2_566
C23 C27 2.857(6) no . .
C25 C28 2.940(6) no . .
C27 C30 3.249(5) no . .
C28 C30 3.401(6) no . .
O1 O3 3.431(5) no . 2_576
O1 O4 3.482(5) no . .
O1 C9 3.356(4) no . 2_576
O3 O1 3.431(5) no . 2_576
O3 N1 3.154(6) no . 1_455
O3 C10 3.424(7) no . 1_455
O3 C12 3.071(6) no . 1_455
O3 C26 3.438(4) no . 2_476
O4 O1 3.482(5) no . .
O4 N1 3.211(6) no . .
O4 C6 3.031(6) no . .
O4 C7 3.426(5) no . .
O4 C8 3.544(5) no . .
O4 C11 2.963(6) no . .
O4 C13 3.459(6) no . .
N1 O3 3.154(6) no . 1_655
N1 O4 3.211(6) no . .
N2 C8 3.327(6) no . .
C1 C20 3.584(7) no . 1_655
C1 C22 3.491(6) no . 2_666
C1 C23 3.502(7) no . 2_666
C1 C24 3.483(7) no . 2_666
C2 C22 3.384(7) no . 1_655
C2 C22 3.572(7) no . 2_666
C3 C21 3.580(6) no . 2_666
C4 C24 3.491(7) no . 1_655
C5 C19 3.498(7) no . .
C6 O4 3.031(6) no . .
C6 C26 3.514(7) no . 1_655
C6 C27 3.429(7) no . .
C7 O4 3.426(5) no . .
C7 C21 3.342(7) no . .
C7 C27 3.314(7) no . .
C8 O4 3.544(5) no . .
C8 N2 3.327(6) no . .
C8 C21 3.548(7) no . .
C8 C27 3.209(7) no . .
C8 C29 3.502(7) no . 2_576
C9 O1 3.356(4) no . 2_576
C9 C22 3.523(7) no . .
C9 C23 3.259(8) no . .
C9 C24 3.546(8) no . .
C10 O3 3.424(7) no . 1_655
C11 O4 2.963(6) no . .
C11 C25 3.446(7) no . 1_655
C12 O3 3.071(6) no . 1_655
C13 O4 3.459(6) no . .
C19 C5 3.498(7) no . .
C20 C1 3.584(7) no . 1_455
C21 C3 3.580(6) no . 2_666
C21 C7 3.342(7) no . .
C21 C8 3.548(7) no . .
C22 C1 3.491(6) no . 2_666
C22 C2 3.384(7) no . 1_455
C22 C2 3.572(7) no . 2_666
C22 C9 3.523(7) no . .
C23 C1 3.502(7) no . 2_666
C23 C9 3.259(8) no . .
C24 C1 3.483(7) no . 2_666
C24 C4 3.491(7) no . 1_455
C24 C9 3.546(8) no . .
C25 C11 3.446(7) no . 1_455
C26 O3 3.438(4) no . 2_476
C26 C6 3.514(7) no . 1_455
C27 C6 3.429(7) no . .
C27 C7 3.314(7) no . .
C27 C8 3.209(7) no . .
C29 C8 3.502(7) no . 2_576
O1 H8 2.1613 no . .
O1 H12A 3.5536 no . .
O1 H12B 2.3338 no . .
O1 H13A 3.1214 no . .
O2 H2 2.1277 no . .
O2 H12A 2.4059 no . .
O2 H12B 3.5923 no . .
O2 H13B 2.7070 no . .
O3 H25 2.1633 no . .
O3 H29B 2.3944 no . .
O3 H30A 3.0163 no . .
O4 H19 2.1541 no . .
O4 H29A 2.3880 no . .
O4 H29B 3.5828 no . .
O4 H30B 2.7708 no . .
N1 H13A 2.6104 no . .
N1 H13B 2.7515 no . .
N2 H30A 2.7274 no . .
N2 H30B 2.7186 no . .
C1 H8 3.2588 no . 2_666
C2 H9 3.2630 no . 2_666
C3 H1 3.2915 no . .
C3 H8 3.3290 no . 2_666
C4 H2 2.6714 no . .
C6 H8 2.6854 no . .
C7 H2 3.3189 no . 2_666
C7 H9 3.2854 no . .
C8 H1 3.2509 no . 2_666
C9 H2 3.2685 no . 2_666
C10 H2 2.6102 no . .
C10 H12A 2.5387 no . .
C10 H12B 3.2252 no . .
C10 H13A 3.4808 no . .
C10 H13B 3.0534 no . .
C11 H8 2.6399 no . .
C11 H12A 3.2109 no . .
C11 H12B 2.5313 no . .
C11 H13A 3.0476 no . .
C12 H14A 3.3733 no . .
C12 H14B 2.7464 no . .
C12 H15A 3.3525 no . .
C12 H15B 2.8291 no . .
C13 H15A 2.7571 no . .
C13 H15B 2.8232 no . .
C14 H12A 2.8050 no . .
C14 H12B 2.6623 no . .
C14 H16A 2.6950 no . .
C14 H16B 2.7126 no . .
C15 H12A 2.8747 no . .
C15 H12B 3.2541 no . .
C15 H13A 3.4061 no . .
C15 H13B 2.8183 no . .
C15 H17A 2.7754 no . .
C15 H17B 2.7465 no . .
C15 H17C 3.3894 no . .
C16 H14A 2.6471 no . .
C16 H14B 2.7182 no . .
C17 H15A 2.7428 no . .
C17 H15B 2.7602 no . .
C18 H25 3.2585 no . 2_566
C19 H26 3.2527 no . 2_566
C20 H18 3.2869 no . .
C20 H25 3.3282 no . 2_566
C21 H19 2.6868 no . .
C23 H25 2.6885 no . .
C24 H19 3.3286 no . 2_566
C24 H26 3.2936 no . .
C25 H18 3.2535 no . 2_566
C26 H19 3.2577 no . 2_566
C27 H19 2.6347 no . .
C27 H29A 2.5538 no . .
C27 H29B 3.2327 no . .
C27 H30B 3.0249 no . .
C28 H25 2.6154 no . .
C28 H29A 3.1929 no . .
C28 H29B 2.5056 no . .
C28 H30A 3.2460 no . .
C29 H31A 2.7281 no . .
C29 H31B 2.6255 no . .
C30 H32A 2.7354 no . .
C30 H32B 2.7651 no . .
C31 H29A 2.6602 no . .
C31 H29B 2.6698 no . .
C31 H33A 2.7265 no . .
C31 H33B 2.7108 no . .
C32 H30A 2.8199 no . .
C32 H30B 2.7230 no . .
C32 H34A 2.7476 no . .
C32 H34B 2.7224 no . .
C32 H34C 3.3717 no . .
C33 H31A 2.6943 no . .
C33 H31B 2.7243 no . .
C34 H32A 2.7334 no . .
C34 H32B 2.7177 no . .
H1 H2 2.2976 no . .
H1 H9 2.3562 no . 2_666
H8 H9 2.2917 no . .
H12A H13A 2.8622 no . .
H12A H13B 2.3241 no . .
H12A H14B 3.1526 no . .
H12A H15A 2.9601 no . .
H12A H15B 2.4209 no . .
H12B H13A 2.4370 no . .
H12B H13B 2.8624 no . .
H12B H14A 3.5673 no . .
H12B H14B 2.5020 no . .
H12B H15B 2.8318 no . .
H13A H14A 2.3379 no . .
H13A H14B 2.3403 no . .
H13B H14A 2.3504 no . .
H13B H14B 2.8578 no . .
H13B H15A 2.6285 no . .
H13B H15B 3.1707 no . .
H14A H15A 2.3773 no . .
H14A H15B 2.8385 no . .
H14A H16A 2.4429 no . .
H14A H16B 2.9154 no . .
H14B H15A 2.8393 no . .
H14B H15B 2.3203 no . .
H14B H16A 2.9977 no . .
H14B H16B 2.5374 no . .
H15A H16A 2.3858 no . .
H15A H16B 2.8662 no . .
H15A H17A 2.5965 no . .
H15A H17B 3.0083 no . .
H15B H16A 2.8662 no . .
H15B H16B 2.3716 no . .
H15B H17A 3.0792 no . .
H15B H17B 2.5834 no . .
H16A H17A 2.3560 no . .
H16A H17B 2.8571 no . .
H16A H17C 2.3618 no . .
H16B H17A 2.8565 no . .
H16B H17B 2.3790 no . .
H16B H17C 2.3393 no . .
H18 H19 2.2908 no . .
H18 H26 2.3505 no . 2_566
H25 H26 2.2942 no . .
H29A H30A 2.8529 no . .
H29A H30B 2.3655 no . .
H29A H31A 3.0035 no . .
H29A H31B 2.4026 no . .
H29B H30A 2.3582 no . .
H29B H30B 2.8530 no . .
H29B H31A 2.5224 no . .
H29B H31B 2.8608 no . .
H30A H31A 2.3567 no . .
H30A H31B 2.8779 no . .
H30A H32A 2.6320 no . .
H30A H32B 3.1421 no . .
H30B H31A 2.8789 no . .
H30B H31B 2.4354 no . .
H30B H32A 2.9462 no . .
H30B H32B 2.5589 no . .
H31A H32A 2.3724 no . .
H31A H32B 2.8505 no . .
H31A H33A 2.5160 no . .
H31A H33B 2.9515 no . .
H31B H32A 2.8506 no . .
H31B H32B 2.3483 no . .
H31B H33A 3.0219 no . .
H31B H33B 2.5313 no . .
H32A H33A 2.3720 no . .
H32A H33B 2.8660 no . .
H32A H34A 2.5783 no . .
H32A H34B 3.0084 no . .
H32B H33A 2.8660 no . .
H32B H33B 2.3845 no . .
H32B H34A 3.0227 no . .
H32B H34B 2.5342 no . .
H33A H34A 2.3506 no . .
H33A H34B 2.8517 no . .
H33A H34C 2.3553 no . .
H33B H34A 2.8511 no . .
H33B H34B 2.3704 no . .
H33B H34C 2.3358 no . .
O1 H8 3.3004 no . 2_576
O1 H9 2.5267 no . 2_576
O1 H25 3.4374 no . 1_655
O1 H25 3.2814 no . 2_576
O1 H26 3.4340 no . 1_655
O1 H29A 3.1007 no . .
O1 H29B 2.8219 no . 2_576
O2 H16A 2.7600 no . 2_675
O2 H34B 3.0161 no . 2_675
O3 H12A 2.5933 no . 1_455
O3 H12B 3.0317 no . 1_455
O3 H25 3.1339 no . 2_476
O3 H26 2.6718 no . 2_476
O4 H8 3.3185 no . .
O4 H13A 2.6930 no . .
O4 H13B 3.5115 no . .
O4 H17A 3.1740 no . 2_675
O4 H34A 3.2436 no . 2_575
N1 H25 3.5176 no . 1_655
N2 H8 3.0961 no . .
C1 H14B 2.9403 no . 1_645
C1 H31B 3.0763 no . 1_645
C1 H34C 3.0769 no . 2_675
C2 H34B 3.4426 no . 2_675
C2 H34C 3.0885 no . 2_675
C4 H19 3.5846 no . .
C5 H19 3.5813 no . .
C7 H29B 3.5941 no . 2_576
C8 H8 3.5284 no . 2_576
C8 H29A 3.4742 no . .
C8 H29A 3.0823 no . 2_576
C8 H29B 2.9761 no . 2_576
C8 H31B 3.5183 no . 2_576
C9 H12B 3.5742 no . 2_576
C9 H14B 3.1110 no . 2_576
C9 H29A 3.0449 no . 2_576
C9 H29B 3.4896 no . 2_576
C9 H31A 3.5629 no . 2_576
C9 H31B 2.9307 no . 2_576
C11 H9 3.5308 no . 2_576
C11 H25 3.3625 no . 1_655
C11 H29A 3.4698 no . .
C12 H9 3.3652 no . 2_576
C12 H25 3.5176 no . 2_576
C12 H26 3.4956 no . 2_576
C13 H9 3.3831 no . 2_576
C13 H15A 3.1859 no . 2_675
C13 H17A 3.2364 no . 2_675
C13 H29A 3.4759 no . .
C13 H31B 3.3281 no . .
C14 H1 3.2914 no . 1_465
C14 H9 3.4423 no . 2_576
C14 H15A 3.2047 no . 2_675
C14 H31B 3.0642 no . .
C14 H33B 3.5559 no . .
C15 H13B 3.1433 no . 2_675
C15 H15A 3.3764 no . 2_675
C16 H13B 3.0995 no . 2_675
C16 H33A 3.4839 no . 2_585
C17 H13B 3.1752 no . 2_675
C17 H17B 3.5489 no . 2_685
C17 H17C 3.2348 no . 2_685
C17 H19 3.1339 no . 2_675
C17 H32A 3.1133 no . 1_655
C17 H33A 3.5393 no . 1_655
C17 H34A 3.2038 no . 1_655
C18 H15B 3.2756 no . 1_545
C18 H16B 3.5487 no . 1_545
C18 H17B 3.5512 no . 1_545
C18 H17C 3.3141 no . 2_675
C18 H31A 3.1864 no . 1_645
C19 H17C 3.2390 no . 2_675
C19 H34A 3.3539 no . 2_575
C20 H1 3.2346 no . 1_455
C21 H1 3.5857 no . 1_455
C22 H2 3.4942 no . 1_455
C23 H9 3.3167 no . .
C24 H1 3.3223 no . 2_666
C24 H9 3.4180 no . .
C25 H9 3.4938 no . .
C25 H12B 2.9171 no . 2_576
C26 H12B 3.0990 no . 2_576
C26 H15B 3.1144 no . 2_576
C26 H29B 3.2730 no . 2_476
C26 H31A 3.3127 no . 2_476
C27 H8 3.1649 no . .
C27 H34A 3.2526 no . 2_575
C28 H9 3.4692 no . .
C28 H12A 3.4924 no . 1_455
C29 H8 3.2476 no . .
C29 H8 3.2151 no . 2_576
C29 H9 3.5985 no . 2_576
C29 H13A 3.2738 no . .
C29 H26 3.2389 no . 2_476
C30 H13A 3.3061 no . .
C30 H26 3.3739 no . 2_476
C30 H32B 3.4233 no . 2_575
C30 H34B 3.4949 no . 2_575
C31 H13A 3.3760 no . .
C31 H14A 3.3763 no . .
C31 H18 3.4723 no . 1_465
C31 H26 3.5082 no . 2_476
C32 H14A 3.2993 no . .
C32 H17B 3.1646 no . 1_455
C32 H30B 3.3208 no . 2_575
C32 H32B 3.4774 no . 2_575
C33 H14A 3.4938 no . .
C33 H16B 3.5860 no . 2_585
C33 H17B 3.2022 no . 1_455
C34 H1 3.3178 no . 2_675
C34 H2 2.9375 no . 2_675
C34 H16B 3.3133 no . 2_585
C34 H17B 3.5250 no . 1_455
C34 H30B 3.3919 no . 2_575
H1 C14 3.2914 no . 1_645
H1 C20 3.2346 no . 1_655
H1 C21 3.5857 no . 1_655
H1 C24 3.3223 no . 2_666
H1 C34 3.3178 no . 2_675
H1 H14A 3.5740 no . 1_645
H1 H14B 2.3221 no . 1_645
H1 H16B 3.2302 no . 1_645
H1 H31B 3.1978 no . 1_645
H1 H33B 3.4324 no . 1_645
H1 H34A 3.5083 no . 2_675
H1 H34C 2.4629 no . 2_675
H2 C22 3.4942 no . 1_655
H2 C34 2.9375 no . 2_675
H2 H34A 3.4455 no . 2_675
H2 H34B 2.5523 no . 2_675
H2 H34C 2.4826 no . 2_675
H8 O1 3.3004 no . 2_576
H8 O4 3.3185 no . .
H8 N2 3.0961 no . .
H8 C8 3.5284 no . 2_576
H8 C27 3.1649 no . .
H8 C29 3.2476 no . .
H8 C29 3.2151 no . 2_576
H8 H8 2.6850 no . 2_576
H8 H9 3.4804 no . 2_576
H8 H29A 2.7472 no . .
H8 H29A 2.8073 no . 2_576
H8 H29B 3.3557 no . .
H8 H29B 2.7099 no . 2_576
H9 O1 2.5267 no . 2_576
H9 C11 3.5308 no . 2_576
H9 C12 3.3652 no . 2_576
H9 C13 3.3831 no . 2_576
H9 C14 3.4423 no . 2_576
H9 C23 3.3167 no . .
H9 C24 3.4180 no . .
H9 C25 3.4938 no . .
H9 C28 3.4692 no . .
H9 C29 3.5985 no . 2_576
H9 H8 3.4804 no . 2_576
H9 H12B 2.6677 no . 2_576
H9 H13A 2.9899 no . 2_576
H9 H14B 2.6760 no . 2_576
H9 H25 3.4229 no . .
H9 H29A 2.7565 no . 2_576
H9 H31B 2.9778 no . 2_576
H12A O3 2.5933 no . 1_655
H12A C28 3.4924 no . 1_655
H12A H26 3.0814 no . 2_576
H12A H30A 3.1179 no . 1_655
H12B O3 3.0317 no . 1_655
H12B C9 3.5742 no . 2_576
H12B C25 2.9171 no . 2_576
H12B C26 3.0990 no . 2_576
H12B H9 2.6677 no . 2_576
H12B H25 2.6276 no . 2_576
H12B H26 2.9623 no . 2_576
H13A O4 2.6930 no . .
H13A C29 3.2738 no . .
H13A C30 3.3061 no . .
H13A C31 3.3760 no . .
H13A H9 2.9899 no . 2_576
H13A H17A 3.1256 no . 2_675
H13A H29A 2.5135 no . .
H13A H30B 2.9128 no . .
H13A H31B 2.6814 no . .
H13B O4 3.5115 no . .
H13B C15 3.1433 no . 2_675
H13B C16 3.0995 no . 2_675
H13B C17 3.1752 no . 2_675
H13B H15A 2.4327 no . 2_675
H13B H16A 2.7163 no . 2_675
H13B H17A 2.4671 no . 2_675
H14A C31 3.3763 no . .
H14A C32 3.2993 no . .
H14A C33 3.4938 no . .
H14A H1 3.5740 no . 1_465
H14A H15A 2.7960 no . 2_675
H14A H31B 2.6830 no . .
H14A H32B 2.7800 no . .
H14A H33B 2.8524 no . .
H14B C1 2.9403 no . 1_465
H14B C9 3.1110 no . 2_576
H14B H1 2.3221 no . 1_465
H14B H9 2.6760 no . 2_576
H14B H31B 2.7702 no . .
H14B H33B 3.3361 no . .
H15A C13 3.1859 no . 2_675
H15A C14 3.2047 no . 2_675
H15A C15 3.3764 no . 2_675
H15A H13B 2.4327 no . 2_675
H15A H14A 2.7960 no . 2_675
H15A H15A 2.7172 no . 2_675
H15B C18 3.2756 no . 1_565
H15B C26 3.1144 no . 2_576
H15B H18 3.1818 no . 1_565
H15B H26 2.9069 no . 2_576
H15B H30A 3.2171 no . 1_655
H15B H32A 3.5043 no . 1_655
H16A O2 2.7600 no . 2_675
H16A H13B 2.7163 no . 2_675
H16A H33A 3.2988 no . 2_585
H16A H33B 3.3837 no . .
H16B C18 3.5487 no . 1_565
H16B C33 3.5860 no . 2_585
H16B C34 3.3133 no . 2_585
H16B H1 3.2302 no . 1_465
H16B H17C 3.4095 no . 2_685
H16B H18 3.4552 no . 1_565
H16B H33A 2.9574 no . 2_585
H16B H34A 3.2297 no . 2_585
H16B H34C 2.7766 no . 2_585
H17A O4 3.1740 no . 2_675
H17A C13 3.2364 no . 2_675
H17A H13A 3.1256 no . 2_675
H17A H13B 2.4671 no . 2_675
H17A H19 2.8038 no . 2_675
H17A H30B 3.3276 no . 2_675
H17A H32A 2.8914 no . 1_655
H17A H34A 2.9286 no . 1_655
H17B C17 3.5489 no . 2_685
H17B C18 3.5512 no . 1_565
H17B C32 3.1646 no . 1_655
H17B C33 3.2022 no . 1_655
H17B C34 3.5250 no . 1_655
H17B H17B 3.5365 no . 2_685
H17B H17C 2.7955 no . 2_685
H17B H18 2.8721 no . 1_565
H17B H31A 3.3938 no . 1_655
H17B H32A 2.4700 no . 1_655
H17B H33A 2.6958 no . 1_655
H17B H34A 2.9236 no . 1_655
H17C C17 3.2348 no . 2_685
H17C C18 3.3141 no . 2_675
H17C C19 3.2390 no . 2_675
H17C H16B 3.4095 no . 2_685
H17C H17B 2.7955 no . 2_685
H17C H17C 2.8714 no . 2_685
H17C H18 2.7543 no . 2_675
H17C H19 2.5994 no . 2_675
H17C H33A 3.1260 no . 2_585
H17C H34A 3.2261 no . 1_655
H18 C31 3.4723 no . 1_645
H18 H15B 3.1818 no . 1_545
H18 H16B 3.4552 no . 1_545
H18 H17B 2.8721 no . 1_545
H18 H17C 2.7543 no . 2_675
H18 H31A 2.5172 no . 1_645
H18 H33A 3.1740 no . 1_645
H19 C4 3.5846 no . .
H19 C5 3.5813 no . .
H19 C17 3.1339 no . 2_675
H19 H17A 2.8038 no . 2_675
H19 H17C 2.5994 no . 2_675
H19 H34A 2.8515 no . 2_575
H25 O1 3.4374 no . 1_455
H25 O1 3.2814 no . 2_576
H25 O3 3.1339 no . 2_476
H25 N1 3.5176 no . 1_455
H25 C11 3.3625 no . 1_455
H25 C12 3.5176 no . 2_576
H25 H9 3.4229 no . .
H25 H12B 2.6276 no . 2_576
H25 H25 2.8614 no . 2_476
H26 O1 3.4340 no . 1_455
H26 O3 2.6718 no . 2_476
H26 C12 3.4956 no . 2_576
H26 C29 3.2389 no . 2_476
H26 C30 3.3739 no . 2_476
H26 C31 3.5082 no . 2_476
H26 H12A 3.0814 no . 2_576
H26 H12B 2.9623 no . 2_576
H26 H15B 2.9069 no . 2_576
H26 H29B 2.4379 no . 2_476
H26 H30A 2.9953 no . 2_476
H26 H31A 2.7754 no . 2_476
H29A O1 3.1007 no . .
H29A C8 3.4742 no . .
H29A C8 3.0823 no . 2_576
H29A C9 3.0449 no . 2_576
H29A C11 3.4698 no . .
H29A C13 3.4759 no . .
H29A H8 2.7472 no . .
H29A H8 2.8073 no . 2_576
H29A H9 2.7565 no . 2_576
H29A H13A 2.5135 no . .
H29B O1 2.8219 no . 2_576
H29B C7 3.5941 no . 2_576
H29B C8 2.9761 no . 2_576
H29B C9 3.4896 no . 2_576
H29B C26 3.2730 no . 2_476
H29B H8 3.3557 no . .
H29B H8 2.7099 no . 2_576
H29B H26 2.4379 no . 2_476
H30A H12A 3.1179 no . 1_455
H30A H15B 3.2171 no . 1_455
H30A H26 2.9953 no . 2_476
H30A H32B 3.0412 no . 2_575
H30A H34B 3.0599 no . 2_575
H30B C32 3.3208 no . 2_575
H30B C34 3.3919 no . 2_575
H30B H13A 2.9128 no . .
H30B H17A 3.3276 no . 2_675
H30B H32A 2.8232 no . 2_575
H30B H32B 2.9732 no . 2_575
H30B H34A 2.9393 no . 2_575
H30B H34B 3.0626 no . 2_575
H31A C9 3.5629 no . 2_576
H31A C18 3.1864 no . 1_465
H31A C26 3.3127 no . 2_476
H31A H17B 3.3938 no . 1_455
H31A H18 2.5172 no . 1_465
H31A H26 2.7754 no . 2_476
H31B C1 3.0763 no . 1_465
H31B C8 3.5183 no . 2_576
H31B C9 2.9307 no . 2_576
H31B C13 3.3281 no . .
H31B C14 3.0642 no . .
H31B H1 3.1978 no . 1_465
H31B H9 2.9778 no . 2_576
H31B H13A 2.6814 no . .
H31B H14A 2.6830 no . .
H31B H14B 2.7702 no . .
H32A C17 3.1133 no . 1_455
H32A H15B 3.5043 no . 1_455
H32A H17A 2.8914 no . 1_455
H32A H17B 2.4700 no . 1_455
H32A H30B 2.8232 no . 2_575
H32A H32A 3.5416 no . 2_575
H32A H32B 2.9532 no . 2_575
H32B C30 3.4233 no . 2_575
H32B C32 3.4774 no . 2_575
H32B H14A 2.7800 no . .
H32B H30A 3.0412 no . 2_575
H32B H30B 2.9732 no . 2_575
H32B H32A 2.9532 no . 2_575
H32B H32B 3.1650 no . 2_575
H33A C16 3.4839 no . 2_585
H33A C17 3.5393 no . 1_455
H33A H16A 3.2988 no . 2_585
H33A H16B 2.9574 no . 2_585
H33A H17B 2.6958 no . 1_455
H33A H17C 3.1260 no . 2_585
H33A H18 3.1740 no . 1_465
H33B C14 3.5559 no . .
H33B H1 3.4324 no . 1_465
H33B H14A 2.8524 no . .
H33B H14B 3.3361 no . .
H33B H16A 3.3837 no . .
H33B H33B 3.5757 no . 2_585
H33B H34C 3.2108 no . 2_585
H34A O4 3.2436 no . 2_575
H34A C17 3.2038 no . 1_455
H34A C19 3.3539 no . 2_575
H34A C27 3.2526 no . 2_575
H34A H1 3.5083 no . 2_675
H34A H2 3.4455 no . 2_675
H34A H16B 3.2297 no . 2_585
H34A H17A 2.9286 no . 1_455
H34A H17B 2.9236 no . 1_455
H34A H17C 3.2261 no . 1_455
H34A H19 2.8515 no . 2_575
H34A H30B 2.9393 no . 2_575
H34B O2 3.0161 no . 2_675
H34B C2 3.4426 no . 2_675
H34B C30 3.4949 no . 2_575
H34B H2 2.5523 no . 2_675
H34B H30A 3.0599 no . 2_575
H34B H30B 3.0626 no . 2_575
H34C C1 3.0769 no . 2_675
H34C C2 3.0885 no . 2_675
H34C H1 2.4629 no . 2_675
H34C H2 2.4826 no . 2_675
H34C H16B 2.7766 no . 2_585
H34C H33B 3.2108 no . 2_585

loop_
_geom_torsion_atom_site_label_1
_geom_torsion_atom_site_label_2
_geom_torsion_atom_site_label_3
_geom_torsion_atom_site_label_4
_geom_torsion
_geom_torsion_publ_flag
_geom_torsion_site_symmetry_1
_geom_torsion_site_symmetry_2
_geom_torsion_site_symmetry_3
_geom_torsion_site_symmetry_4
C10 N1 C11 O1 174.2(4) no . . . .
C10 N1 C11 C6 -5.0(7) no . . . .
C11 N1 C10 O2 168.5(4) no . . . .
C11 N1 C10 C4 -13.2(7) no . . . .
C10 N1 C12 C13 85.3(4) no . . . .
C12 N1 C10 O2 -8.7(7) no . . . .
C12 N1 C10 C4 169.7(4) no . . . .
C11 N1 C12 C13 -92.0(4) no . . . .
C12 N1 C11 O1 -8.7(7) no . . . .
C12 N1 C11 C6 172.1(4) no . . . .
C27 N2 C28 O3 -164.0(4) no . . . .
C27 N2 C28 C23 18.4(6) no . . . .
C28 N2 C27 O4 -178.6(4) no . . . .
C28 N2 C27 C21 0.4(6) no . . . .
C27 N2 C29 C30 83.4(5) no . . . .
C29 N2 C27 O4 -1.1(6) no . . . .
C29 N2 C27 C21 178.0(4) no . . . .
C28 N2 C29 C30 -98.9(4) no . . . .
C29 N2 C28 O3 18.5(6) no . . . .
C29 N2 C28 C23 -159.1(4) no . . . .
C2 C1 C9 C8 1.1(8) no . . 2_666 2_666
C9 C1 C2 C3 0.8(8) no 2_666 . . .
C1 C2 C3 C4 175.2(4) no . . . .
C1 C2 C3 C7 -2.4(7) no . . . 2_666
C2 C3 C4 C5 -171.5(4) no . . . .
C2 C3 C4 C10 11.5(7) no . . . .
C2 C3 C7 C6 179.4(4) no . . 2_666 2_666
C2 C3 C7 C8 2.2(7) no . . 2_666 2_666
C4 C3 C7 C6 1.6(7) no . . 2_666 2_666
C4 C3 C7 C8 -175.5(4) no . . 2_666 2_666
C7 C3 C4 C5 6.1(7) no 2_666 . . .
C7 C3 C4 C10 -170.9(4) no 2_666 . . .
C3 C4 C5 C5 -6.9(7) no . . . 2_666
C3 C4 C5 C6 173.0(4) no . . . .
C3 C4 C10 O2 16.0(8) no . . . .
C3 C4 C10 N1 -162.2(4) no . . . .
C5 C4 C10 O2 -161.1(5) no . . . .
C5 C4 C10 N1 20.7(7) no . . . .
C10 C4 C5 C5 170.3(4) no . . . 2_666
C10 C4 C5 C6 -9.9(7) no . . . .
C4 C5 C5 C6 -0.1(7) no . . 2_666 2_666
C4 C5 C6 C7 172.3(4) no . . . .
C4 C5 C6 C11 -8.6(7) no . . . .
C5 C5 C6 C7 -7.9(7) no 2_666 . . .
C5 C5 C6 C11 171.3(4) no 2_666 . . .
C6 C5 C5 C4 0.1(7) no . . 2_666 2_666
C5 C6 C7 C3 8.6(7) no . . . 2_666
C5 C6 C7 C8 -168.4(4) no . . . .
C5 C6 C11 O1 -162.9(4) no . . . .
C5 C6 C11 N1 16.3(6) no . . . .
C7 C6 C11 O1 16.3(7) no . . . .
C7 C6 C11 N1 -164.6(4) no . . . .
C11 C6 C7 C3 -170.5(4) no . . . 2_666
C11 C6 C7 C8 12.5(7) no . . . .
C3 C7 C8 C9 0.4(7) no 2_666 . . .
C6 C7 C8 C9 177.4(4) no . . . .
C7 C8 C9 C1 1.3(8) no . . . 2_666
N1 C12 C13 C14 170.0(3) no . . . .
C12 C13 C14 C15 58.9(5) no . . . .
C13 C14 C15 C16 175.1(4) no . . . .
C14 C15 C16 C17 -178.8(4) no . . . .
C19 C18 C26 C25 0.5(8) no . . 2_566 2_566
C26 C18 C19 C20 -1.1(8) no 2_566 . . .
C18 C19 C20 C21 -178.3(5) no . . . .
C18 C19 C20 C24 1.3(7) no . . . 2_566
C19 C20 C21 C22 170.8(4) no . . . .
C19 C20 C21 C27 -12.9(7) no . . . .
C19 C20 C24 C23 -178.3(4) no . . 2_566 2_566
C19 C20 C24 C25 -0.8(7) no . . 2_566 2_566
C21 C20 C24 C23 1.3(7) no . . 2_566 2_566
C21 C20 C24 C25 178.8(4) no . . 2_566 2_566
C24 C20 C21 C22 -8.8(7) no 2_566 . . .
C24 C20 C21 C27 167.5(4) no 2_566 . . .
C20 C21 C22 C22 8.2(7) no . . . 2_566
C20 C21 C22 C23 -171.9(4) no . . . .
C20 C21 C27 O4 -13.5(7) no . . . .
C20 C21 C27 N2 167.6(4) no . . . .
C22 C21 C27 O4 163.0(4) no . . . .
C22 C21 C27 N2 -16.0(6) no . . . .
C27 C21 C22 C22 -168.2(4) no . . . 2_566
C27 C21 C22 C23 11.7(7) no . . . .
C21 C22 C22 C21 180.0(4) no . . 2_566 2_566
C21 C22 C22 C23 -0.1(7) no . . 2_566 2_566
C21 C22 C23 C24 -172.6(4) no . . . .
C21 C22 C23 C28 7.8(7) no . . . .
C22 C22 C23 C24 7.3(7) no 2_566 . . .
C22 C22 C23 C28 -172.3(4) no 2_566 . . .
C23 C22 C22 C21 0.1(7) no . . 2_566 2_566
C22 C23 C24 C20 -6.7(7) no . . . 2_566
C22 C23 C24 C25 170.7(4) no . . . .
C22 C23 C28 O3 160.2(5) no . . . .
C22 C23 C28 N2 -22.4(7) no . . . .
C24 C23 C28 O3 -19.4(8) no . . . .
C24 C23 C28 N2 158.0(4) no . . . .
C28 C23 C24 C20 172.9(4) no . . . 2_566
C28 C23 C24 C25 -9.7(7) no . . . .
C20 C24 C25 C26 -0.2(7) no 2_566 . . .
C23 C24 C25 C26 -177.7(4) no . . . .
C24 C25 C26 C18 0.1(8) no . . . 2_566
N2 C29 C30 C31 -179.4(3) no . . . .
C29 C30 C31 C32 173.0(3) no . . . .
C30 C31 C32 C33 177.9(3) no . . . .
C31 C32 C33 C34 178.9(4) no . . . .
